data_1552030
loop_
_publ_author_name
'Congqing Zhu'
'Shunhua Li'
'Ming Luo'
'Xiaoxi Zhou'
'Yufen Niu'
'Minglian Lin'
'Jun Zhu'
'Zexing Cao'
'Xin Lu'
'Tingbin Wen'
'Zhaoxiong Xie'
'Paul v. R. Schleyer'
'Haiping Xia'

_publ_section_title
;
 Stabilization of anti-aromatic and strained five-membered rings with a
 transition metal
;
_journal_name_full 'Nature Chemistry'
_journal_page_first 698
_journal_page_last 703
_journal_paper_doi 10.1038/nchem.1690
_journal_volume 5
_journal_year 2013
_chemical_formula_moiety 'C63 H51 B Cl F4 O2 Os P3, C2H7Cl4BF4O'
_chemical_formula_sum 'C65 H58 B2 Cl5 F8 O3 Os P3'
_chemical_formula_weight 1521.09
_space_group_IT_number 2
_space_group_name_Hall '-P 1'
_space_group_name_H-M_alt 'P -1'
_symmetry_cell_setting triclinic
_symmetry_space_group_name_H-M 'P -1'
_atom_sites_solution_hydrogens geom
_atom_sites_solution_primary direct
_atom_sites_solution_secondary difmap
_cell_angle_alpha 80.617(3)
_cell_angle_beta 81.263(3)
_cell_angle_gamma 63.058(4)
_cell_formula_units_Z 2
_cell_length_a 13.8145(6)
_cell_length_b 15.1705(6)
_cell_length_c 17.3902(6)
_cell_measurement_reflns_used 9297
_cell_measurement_temperature 173(2)
_cell_measurement_theta_max 29.1060
_cell_measurement_theta_min 2.6492
_cell_volume 3192.9(2)
_computing_structure_refinement 'SHELXL-97 (Sheldrick, 1997)'
_computing_structure_solution 'SHELXS-97 (Sheldrick, 1990)'
_diffrn_ambient_temperature 173(2)
_diffrn_measured_fraction_theta_full 0.999
_diffrn_measured_fraction_theta_max 0.999
_diffrn_radiation_monochromator graphite
_diffrn_radiation_source 'fine-focus sealed tube'
_diffrn_radiation_type MoK\a
_diffrn_radiation_wavelength 0.71073
_diffrn_reflns_av_R_equivalents 0.0801
_diffrn_reflns_av_sigmaI/netI 0.1303
_diffrn_reflns_limit_h_max 16
_diffrn_reflns_limit_h_min -15
_diffrn_reflns_limit_k_max 18
_diffrn_reflns_limit_k_min -17
_diffrn_reflns_limit_l_max 20
_diffrn_reflns_limit_l_min -20
_diffrn_reflns_number 41205
_diffrn_reflns_theta_full 25.00
_diffrn_reflns_theta_max 25.00
_diffrn_reflns_theta_min 2.66
_exptl_absorpt_coefficient_mu 2.351
_exptl_absorpt_correction_T_max 1.00000
_exptl_absorpt_correction_T_min 0.93211
_exptl_absorpt_correction_type multi-scan
_exptl_absorpt_process_details
; 
CrysAlisPro, Oxford Diffraction Ltd., 
Version 1.171.33.46 (release 27-08-2009 CrysAlis171 .NET) 
(compiled Aug 27 2009,17:19:36) 
Empirical absorption correction using spherical harmonics, 
 implemented in SCALE3 ABSPACK scaling algorithm. 
;
_exptl_crystal_colour orange
_exptl_crystal_density_diffrn 1.582
_exptl_crystal_density_method 'not measured'
_exptl_crystal_description block
_exptl_crystal_F_000 1520
_exptl_crystal_size_max 0.3
_exptl_crystal_size_mid 0.2
_exptl_crystal_size_min 0.05
_refine_diff_density_max 1.708
_refine_diff_density_min -1.022
_refine_diff_density_rms 0.118
_refine_ls_extinction_method none
_refine_ls_goodness_of_fit_ref 0.997
_refine_ls_hydrogen_treatment constr
_refine_ls_matrix_type full
_refine_ls_number_parameters 784
_refine_ls_number_reflns 11226
_refine_ls_number_restraints 6
_refine_ls_restrained_S_all 0.998
_refine_ls_R_factor_all 0.0749
_refine_ls_R_factor_gt 0.0456
_refine_ls_shift/su_max 0.001
_refine_ls_shift/su_mean 0.000
_refine_ls_structure_factor_coef Fsqd
_refine_ls_weighting_details 'calc w=1/[\s^2^(Fo^2^)+(0.0129P)^2^+0.0000P] where P=(Fo^2^+2Fc^2^)/3'
_refine_ls_weighting_scheme calc
_refine_ls_wR_factor_gt 0.0697
_refine_ls_wR_factor_ref 0.0726
_reflns_number_gt 7800
_reflns_number_total 11226
_reflns_threshold_expression >2sigma(I)
_cod_data_source_file nchem.1690-s3.cif
_cod_data_source_block 2
_cod_database_code 1552030

loop_
_symmetry_equiv_pos_as_xyz
'x, y, z'
'-x, -y, -z'

loop_
_atom_site_label
_atom_site_type_symbol
_atom_site_fract_x
_atom_site_fract_y
_atom_site_fract_z
_atom_site_U_iso_or_equiv
_atom_site_adp_type
_atom_site_occupancy
_atom_site_symmetry_multiplicity
_atom_site_calc_flag
_atom_site_refinement_flags
_atom_site_disorder_assembly
_atom_site_disorder_group
Os1 Os 0.30728(2) -0.00704(2) 0.201787(15) 0.01882(7) Uani 1 1 d . . .
P1 P 0.44394(14) -0.00848(14) 0.27344(9) 0.0236(4) Uani 1 1 d . . .
P2 P 0.17745(13) 0.00287(13) 0.11828(9) 0.0231(4) Uani 1 1 d . . .
P3 P 0.49957(14) -0.35427(13) 0.19848(9) 0.0252(4) Uani 1 1 d . . .
Cl1 Cl 0.37190(13) 0.07808(12) 0.09066(8) 0.0278(4) Uani 1 1 d . . .
O1 O 0.0674(4) 0.1961(4) 0.3924(3) 0.0541(14) Uani 1 1 d . . .
O2 O 0.0699(4) 0.0625(4) 0.4707(2) 0.0431(13) Uani 1 1 d . . .
C1 C 0.4104(4) -0.1432(4) 0.1705(3) 0.0191(15) Uani 1 1 d . . .
H1A H 0.4557 -0.1493 0.1242 0.023 Uiso 1 1 calc R . .
C2 C 0.4148(5) -0.2290(5) 0.2176(3) 0.0211(15) Uani 1 1 d . . .
C3 C 0.3408(5) -0.2048(5) 0.2862(3) 0.0254(16) Uani 1 1 d . . .
H3A H 0.3347 -0.2528 0.3247 0.030 Uiso 1 1 calc R . .
C4 C 0.2804(5) -0.1064(5) 0.2904(3) 0.0256(17) Uani 1 1 d . . .
C5 C 0.2058(5) -0.0630(6) 0.3547(4) 0.0316(18) Uani 1 1 d . . .
H5A H 0.1889 -0.0998 0.3982 0.038 Uiso 1 1 calc R . .
C6 C 0.1610(5) 0.0397(5) 0.3457(3) 0.0260(16) Uani 1 1 d . . .
C7 C 0.2055(5) 0.0669(5) 0.2704(3) 0.0227(15) Uani 1 1 d U . .
C8 C 0.0948(5) 0.1086(6) 0.4029(4) 0.0351(18) Uani 1 1 d . . .
C9 C 0.0111(6) 0.1258(6) 0.5330(4) 0.063(3) Uani 1 1 d . . .
H9A H 0.0026 0.0856 0.5798 0.095 Uiso 1 1 calc R . .
H9B H -0.0594 0.1735 0.5176 0.095 Uiso 1 1 calc R . .
H9C H 0.0513 0.1599 0.5426 0.095 Uiso 1 1 calc R . .
C111 C 0.5821(5) -0.0995(5) 0.2497(4) 0.0244(16) Uani 1 1 d . . .
C112 C 0.6548(5) -0.1597(5) 0.3049(4) 0.0378(19) Uani 1 1 d . . .
H11A H 0.6338 -0.1522 0.3577 0.045 Uiso 1 1 calc R . .
C113 C 0.7579(6) -0.2307(6) 0.2824(5) 0.048(2) Uani 1 1 d . . .
H11B H 0.8042 -0.2719 0.3202 0.057 Uiso 1 1 calc R . .
C114 C 0.7916(6) -0.2404(5) 0.2055(5) 0.048(2) Uani 1 1 d . . .
H11C H 0.8613 -0.2875 0.1908 0.057 Uiso 1 1 calc R . .
C115 C 0.7227(5) -0.1807(5) 0.1490(4) 0.0400(19) Uani 1 1 d . . .
H11D H 0.7460 -0.1872 0.0963 0.048 Uiso 1 1 calc R . .
C116 C 0.6197(5) -0.1117(5) 0.1710(4) 0.0352(18) Uani 1 1 d . . .
H11E H 0.5737 -0.0720 0.1325 0.042 Uiso 1 1 calc R . .
C121 C 0.4531(5) 0.1096(5) 0.2617(3) 0.0260(16) Uani 1 1 d . . .
C122 C 0.5508(5) 0.1097(5) 0.2757(3) 0.0334(18) Uani 1 1 d . . .
H12A H 0.6118 0.0501 0.2864 0.040 Uiso 1 1 calc R . .
C123 C 0.5546(6) 0.1999(6) 0.2732(4) 0.042(2) Uani 1 1 d . . .
H12B H 0.6187 0.2007 0.2827 0.050 Uiso 1 1 calc R . .
C124 C 0.4660(7) 0.2869(6) 0.2571(4) 0.048(2) Uani 1 1 d . . .
H12C H 0.4694 0.3469 0.2566 0.057 Uiso 1 1 calc R . .
C125 C 0.3698(6) 0.2873(5) 0.2414(4) 0.0428(19) Uani 1 1 d . . .
H12D H 0.3096 0.3471 0.2294 0.051 Uiso 1 1 calc R . .
C126 C 0.3649(5) 0.1986(5) 0.2439(3) 0.0308(17) Uani 1 1 d . . .
H12E H 0.3009 0.1986 0.2333 0.037 Uiso 1 1 calc R . .
C131 C 0.4164(5) -0.0294(6) 0.3792(4) 0.0320(18) Uani 1 1 d . . .
C132 C 0.4323(5) -0.1233(6) 0.4151(4) 0.042(2) Uani 1 1 d . . .
H13A H 0.4677 -0.1776 0.3862 0.050 Uiso 1 1 calc R . .
C133 C 0.3962(6) -0.1378(7) 0.4936(4) 0.056(3) Uani 1 1 d . . .
H13B H 0.4070 -0.2009 0.5168 0.067 Uiso 1 1 calc R . .
C134 C 0.3455(7) -0.0584(8) 0.5350(4) 0.064(3) Uani 1 1 d . . .
H13C H 0.3191 -0.0669 0.5868 0.077 Uiso 1 1 calc R . .
C135 C 0.3320(6) 0.0344(7) 0.5023(4) 0.061(3) Uani 1 1 d . . .
H13D H 0.3000 0.0876 0.5323 0.073 Uiso 1 1 calc R . .
C136 C 0.3669(6) 0.0486(6) 0.4230(4) 0.044(2) Uani 1 1 d . . .
H13E H 0.3560 0.1119 0.4003 0.053 Uiso 1 1 calc R . .
C211 C 0.0633(5) -0.0208(5) 0.1673(3) 0.0246(16) Uani 1 1 d . . .
C212 C -0.0440(5) 0.0468(5) 0.1562(3) 0.0338(18) Uani 1 1 d . . .
H21A H -0.0584 0.1058 0.1238 0.041 Uiso 1 1 calc R . .
C213 C -0.1300(5) 0.0274(6) 0.1928(4) 0.043(2) Uani 1 1 d . . .
H21B H -0.2015 0.0744 0.1866 0.052 Uiso 1 1 calc R . .
C214 C -0.1093(6) -0.0610(6) 0.2382(4) 0.041(2) Uani 1 1 d . . .
H21C H -0.1667 -0.0750 0.2616 0.050 Uiso 1 1 calc R . .
C215 C -0.0039(5) -0.1286(5) 0.2488(3) 0.0358(19) Uani 1 1 d . . .
H21D H 0.0106 -0.1887 0.2795 0.043 Uiso 1 1 calc R . .
C216 C 0.0806(5) -0.1076(5) 0.2142(3) 0.0277(16) Uani 1 1 d . . .
H21E H 0.1517 -0.1537 0.2229 0.033 Uiso 1 1 calc R . .
C221 C 0.1093(5) 0.1246(5) 0.0643(3) 0.0229(15) Uani 1 1 d . . .
C222 C 0.0773(5) 0.2094(5) 0.1003(3) 0.0272(16) Uani 1 1 d . . .
H22A H 0.0996 0.2038 0.1494 0.033 Uiso 1 1 calc R . .
C223 C 0.0134(5) 0.3016(5) 0.0653(4) 0.0359(18) Uani 1 1 d . . .
H22B H -0.0092 0.3576 0.0913 0.043 Uiso 1 1 calc R . .
C224 C -0.0177(5) 0.3115(5) -0.0097(4) 0.0373(18) Uani 1 1 d . . .
H22C H -0.0597 0.3739 -0.0345 0.045 Uiso 1 1 calc R . .
C225 C 0.0144(5) 0.2283(6) -0.0457(4) 0.0338(18) Uani 1 1 d . . .
H22D H -0.0058 0.2346 -0.0957 0.041 Uiso 1 1 calc R . .
C226 C 0.0765(5) 0.1344(5) -0.0098(3) 0.0289(16) Uani 1 1 d . . .
H22E H 0.0962 0.0783 -0.0350 0.035 Uiso 1 1 calc R . .
C231 C 0.2386(5) -0.0822(5) 0.0427(3) 0.0227(15) Uani 1 1 d . . .
C232 C 0.3203(5) -0.0751(5) -0.0102(3) 0.0252(16) Uani 1 1 d . . .
H23A H 0.3422 -0.0260 -0.0079 0.030 Uiso 1 1 calc R . .
C233 C 0.3701(5) -0.1401(5) -0.0662(3) 0.0296(17) Uani 1 1 d . . .
H23B H 0.4251 -0.1341 -0.1016 0.036 Uiso 1 1 calc R . .
C234 C 0.3401(5) -0.2141(5) -0.0712(3) 0.0341(17) Uani 1 1 d . . .
H23C H 0.3737 -0.2573 -0.1096 0.041 Uiso 1 1 calc R . .
C235 C 0.2594(5) -0.2225(5) -0.0180(4) 0.0381(19) Uani 1 1 d . . .
H23D H 0.2397 -0.2731 -0.0196 0.046 Uiso 1 1 calc R . .
C236 C 0.2072(5) -0.1565(5) 0.0380(3) 0.0310(17) Uani 1 1 d . . .
H23E H 0.1511 -0.1617 0.0725 0.037 Uiso 1 1 calc R . .
C311 C 0.4204(5) -0.4057(5) 0.1638(3) 0.0223(15) Uani 1 1 d . . .
C312 C 0.4709(5) -0.4788(5) 0.1149(4) 0.0338(17) Uani 1 1 d . . .
H31A H 0.5450 -0.5018 0.0995 0.041 Uiso 1 1 calc R . .
C313 C 0.4108(6) -0.5186(5) 0.0883(4) 0.0410(19) Uani 1 1 d . . .
H31B H 0.4442 -0.5686 0.0552 0.049 Uiso 1 1 calc R . .
C314 C 0.3019(6) -0.4832(5) 0.1117(4) 0.0363(19) Uani 1 1 d . . .
H31C H 0.2612 -0.5092 0.0936 0.044 Uiso 1 1 calc R . .
C315 C 0.2516(5) -0.4104(5) 0.1611(4) 0.0372(18) Uani 1 1 d . . .
H31D H 0.1774 -0.3868 0.1763 0.045 Uiso 1 1 calc R . .
C316 C 0.5241(6) -0.4979(5) 0.3252(4) 0.0406(19) Uani 1 1 d . . .
H31E H 0.4779 -0.5136 0.3024 0.049 Uiso 1 1 calc R . .
C317 C 0.3119(5) -0.3728(5) 0.1878(3) 0.0323(17) Uani 1 1 d . . .
H31F H 0.2789 -0.3246 0.2225 0.039 Uiso 1 1 calc R . .
C321 C 0.5530(5) -0.4246(5) 0.2892(3) 0.0254(15) Uani 1 1 d . . .
C322 C 0.6180(5) -0.3988(5) 0.3262(4) 0.0405(19) Uani 1 1 d . . .
H32A H 0.6350 -0.3472 0.3032 0.049 Uiso 1 1 calc R . .
C323 C 0.6563(6) -0.4487(6) 0.3951(4) 0.055(2) Uani 1 1 d . . .
H32B H 0.7017 -0.4324 0.4181 0.066 Uiso 1 1 calc R . .
C324 C 0.6295(7) -0.5227(7) 0.4317(4) 0.067(3) Uani 1 1 d . . .
H32C H 0.6548 -0.5551 0.4799 0.081 Uiso 1 1 calc R . .
C325 C 0.5648(6) -0.5484(6) 0.3963(4) 0.062(2) Uani 1 1 d . . .
H32D H 0.5480 -0.6000 0.4200 0.075 Uiso 1 1 calc R . .
C331 C 0.6055(5) -0.3614(5) 0.1245(3) 0.0259(16) Uani 1 1 d . . .
C332 C 0.7146(5) -0.4124(5) 0.1350(4) 0.0340(18) Uani 1 1 d . . .
H33A H 0.7367 -0.4477 0.1831 0.041 Uiso 1 1 calc R . .
C333 C 0.7925(5) -0.4115(5) 0.0742(4) 0.044(2) Uani 1 1 d . . .
H33B H 0.8663 -0.4451 0.0819 0.053 Uiso 1 1 calc R . .
C334 C 0.7596(6) -0.3608(5) 0.0026(4) 0.0404(19) Uani 1 1 d . . .
H33C H 0.8115 -0.3605 -0.0382 0.048 Uiso 1 1 calc R . .
C335 C 0.6522(6) -0.3110(5) -0.0089(4) 0.0351(18) Uani 1 1 d . . .
H33D H 0.6313 -0.2773 -0.0577 0.042 Uiso 1 1 calc R . .
C336 C 0.5733(5) -0.3097(5) 0.0509(3) 0.0281(16) Uani 1 1 d . . .
H33E H 0.4998 -0.2750 0.0425 0.034 Uiso 1 1 calc R . .
B1 B 0.0267(8) 0.4636(8) 0.2273(6) 0.054(3) Uani 1 1 d . . .
F1 F -0.0024(6) 0.4991(5) 0.3057(3) 0.147(3) Uani 1 1 d . . .
F2 F 0.1131(5) 0.3813(6) 0.2263(5) 0.171(3) Uani 1 1 d . . .
F3 F 0.0379(4) 0.5334(5) 0.1770(3) 0.103(2) Uani 1 1 d . . .
F4 F -0.0588(4) 0.4458(4) 0.2171(2) 0.0921(18) Uani 1 1 d . . .
B2 B -0.1716(11) 0.3983(12) 0.6177(7) 0.084(4) Uani 1 1 d . . .
F5 F -0.1579(4) 0.4302(4) 0.5401(3) 0.1015(19) Uani 1 1 d . . .
F6 F -0.1864(6) 0.3214(5) 0.6287(4) 0.141(3) Uani 1 1 d . . .
F7 F -0.2713(5) 0.4786(5) 0.6449(4) 0.137(3) Uani 1 1 d . . .
F8 F -0.0927(6) 0.3925(5) 0.6571(3) 0.133(3) Uani 1 1 d . . .
O1W O -0.0668(5) 0.3910(5) 0.4004(3) 0.118(2) Uani 1 1 d . . .
H1WA H -0.0449 0.4274 0.3673 0.142 Uiso 1 1 d R . .
H1WB H -0.0881 0.4173 0.4432 0.142 Uiso 1 1 d R . .
H1WC H -0.0151 0.3330 0.4075 0.142 Uiso 1 1 d R . .
C1S C 0.1581(7) -0.2819(7) -0.2859(4) 0.083(3) Uani 1 1 d . . .
H1SA H 0.1730 -0.3407 -0.3099 0.099 Uiso 1 1 calc R . .
H1SB H 0.0820 -0.2533 -0.2658 0.099 Uiso 1 1 calc R . .
Cl1A Cl 0.1799(2) -0.1970(2) -0.35650(13) 0.0893(9) Uani 1 1 d . . .
Cl1B Cl 0.23919(17) -0.31721(17) -0.20766(12) 0.0675(6) Uani 1 1 d . . .
C2S C 0.2159(6) 0.3352(7) 0.4335(5) 0.088(3) Uani 1 1 d . . .
H2SA H 0.2036 0.3990 0.4043 0.105 Uiso 1 1 calc R . .
H2SB H 0.2070 0.2946 0.4001 0.105 Uiso 1 1 calc R . .
Cl2A Cl 0.1218(2) 0.3518(3) 0.52078(17) 0.1334(12) Uani 1 1 d . . .
Cl2B Cl 0.3520(2) 0.2735(2) 0.46796(15) 0.1043(9) Uani 1 1 d . . .

loop_
_atom_site_aniso_label
_atom_site_aniso_U_11
_atom_site_aniso_U_22
_atom_site_aniso_U_33
_atom_site_aniso_U_23
_atom_site_aniso_U_13
_atom_site_aniso_U_12
Os1 0.02368(14) 0.01962(16) 0.01737(14) -0.00129(11) -0.00213(10) -0.01331(12)
P1 0.0303(10) 0.0275(12) 0.0188(10) -0.0004(8) -0.0036(8) -0.0180(10)
P2 0.0259(10) 0.0259(12) 0.0217(10) -0.0039(9) -0.0010(8) -0.0150(9)
P3 0.0314(10) 0.0233(12) 0.0243(10) -0.0020(9) -0.0025(8) -0.0152(9)
Cl1 0.0380(10) 0.0299(11) 0.0236(9) 0.0024(8) -0.0030(8) -0.0237(9)
O1 0.070(4) 0.033(4) 0.056(4) -0.024(3) 0.020(3) -0.021(3)
O2 0.057(3) 0.055(4) 0.028(3) -0.016(3) 0.016(2) -0.036(3)
C1 0.019(3) 0.027(4) 0.015(3) -0.001(3) -0.002(3) -0.013(3)
C2 0.027(4) 0.026(4) 0.013(3) -0.003(3) -0.003(3) -0.014(3)
C3 0.029(4) 0.028(5) 0.026(4) 0.002(3) -0.005(3) -0.018(4)
C4 0.025(4) 0.036(5) 0.024(4) -0.006(4) 0.000(3) -0.020(4)
C5 0.023(4) 0.050(6) 0.026(4) -0.003(4) -0.003(3) -0.020(4)
C6 0.025(4) 0.027(5) 0.028(4) -0.008(4) -0.003(3) -0.011(4)
C7 0.020(2) 0.022(3) 0.031(3) 0.003(2) -0.008(2) -0.014(2)
C8 0.028(4) 0.038(6) 0.041(5) -0.011(4) 0.002(3) -0.015(4)
C9 0.082(6) 0.086(8) 0.036(5) -0.035(5) 0.032(4) -0.052(6)
C111 0.030(4) 0.021(4) 0.030(4) 0.005(3) -0.007(3) -0.019(3)
C112 0.036(4) 0.043(5) 0.042(5) 0.004(4) -0.005(4) -0.027(4)
C113 0.032(5) 0.039(6) 0.068(6) 0.012(5) -0.013(4) -0.015(4)
C114 0.027(4) 0.024(5) 0.091(7) -0.001(5) -0.006(5) -0.012(4)
C115 0.033(4) 0.033(5) 0.058(5) -0.005(4) 0.009(4) -0.021(4)
C116 0.027(4) 0.031(5) 0.055(5) 0.006(4) -0.009(4) -0.022(4)
C121 0.037(4) 0.038(5) 0.016(4) -0.007(3) -0.002(3) -0.026(4)
C122 0.040(4) 0.043(5) 0.026(4) -0.004(4) -0.003(3) -0.026(4)
C123 0.059(5) 0.055(6) 0.033(4) -0.005(4) -0.004(4) -0.043(5)
C124 0.088(6) 0.047(6) 0.036(5) 0.002(4) -0.010(4) -0.055(6)
C125 0.065(5) 0.023(5) 0.041(5) -0.003(4) -0.011(4) -0.018(4)
C126 0.041(4) 0.032(5) 0.028(4) -0.001(4) -0.007(3) -0.022(4)
C131 0.039(4) 0.048(5) 0.026(4) 0.002(4) -0.008(3) -0.034(4)
C132 0.043(5) 0.059(6) 0.032(4) 0.009(4) -0.013(4) -0.032(5)
C133 0.067(6) 0.078(8) 0.034(5) 0.024(5) -0.018(4) -0.048(6)
C134 0.085(7) 0.105(9) 0.025(5) 0.011(6) -0.008(5) -0.067(7)
C135 0.075(6) 0.103(9) 0.033(5) -0.021(5) 0.000(4) -0.060(6)
C136 0.061(5) 0.072(7) 0.021(4) -0.006(4) -0.003(4) -0.048(5)
C211 0.033(4) 0.027(4) 0.021(4) -0.008(3) -0.003(3) -0.017(4)
C212 0.036(4) 0.030(5) 0.036(4) 0.007(4) -0.009(3) -0.017(4)
C213 0.022(4) 0.048(6) 0.059(5) -0.006(4) 0.007(4) -0.018(4)
C214 0.037(5) 0.058(6) 0.040(5) -0.012(4) 0.012(4) -0.033(5)
C215 0.048(5) 0.042(5) 0.030(4) -0.002(4) -0.001(4) -0.032(5)
C216 0.029(4) 0.030(5) 0.028(4) -0.008(3) -0.001(3) -0.016(4)
C221 0.026(4) 0.029(4) 0.019(4) -0.001(3) 0.000(3) -0.017(3)
C222 0.032(4) 0.028(5) 0.022(4) 0.000(3) -0.002(3) -0.015(4)
C223 0.043(5) 0.027(5) 0.040(5) -0.004(4) -0.001(4) -0.018(4)
C224 0.035(4) 0.028(5) 0.043(5) 0.010(4) -0.003(4) -0.014(4)
C225 0.035(4) 0.042(5) 0.022(4) 0.006(4) -0.010(3) -0.016(4)
C226 0.036(4) 0.028(5) 0.022(4) -0.001(3) 0.000(3) -0.015(4)
C231 0.031(4) 0.019(4) 0.019(4) -0.003(3) -0.005(3) -0.010(3)
C232 0.030(4) 0.039(5) 0.016(4) -0.006(3) -0.002(3) -0.022(4)
C233 0.032(4) 0.048(5) 0.015(4) -0.007(3) 0.002(3) -0.024(4)
C234 0.039(4) 0.034(5) 0.020(4) -0.013(3) 0.000(3) -0.004(4)
C235 0.062(5) 0.041(5) 0.027(4) -0.014(4) 0.003(4) -0.035(4)
C236 0.037(4) 0.040(5) 0.029(4) -0.007(4) 0.004(3) -0.028(4)
C311 0.037(4) 0.019(4) 0.017(4) -0.001(3) -0.004(3) -0.017(4)
C312 0.036(4) 0.031(5) 0.038(4) -0.007(4) 0.003(3) -0.020(4)
C313 0.054(5) 0.041(5) 0.038(4) -0.003(4) -0.002(4) -0.030(5)
C314 0.044(5) 0.035(5) 0.044(5) 0.001(4) -0.019(4) -0.027(4)
C315 0.030(4) 0.032(5) 0.053(5) 0.001(4) -0.007(4) -0.018(4)
C316 0.060(5) 0.041(5) 0.028(4) -0.005(4) -0.001(4) -0.029(5)
C317 0.035(4) 0.032(5) 0.038(4) -0.010(4) -0.001(3) -0.021(4)
C321 0.030(4) 0.019(4) 0.025(4) -0.009(3) -0.001(3) -0.007(3)
C322 0.049(5) 0.041(5) 0.041(5) -0.010(4) -0.005(4) -0.026(4)
C323 0.052(5) 0.066(7) 0.045(5) -0.004(5) -0.025(4) -0.018(5)
C324 0.083(7) 0.072(8) 0.035(5) 0.007(5) -0.026(5) -0.022(6)
C325 0.091(7) 0.043(6) 0.045(5) 0.020(5) -0.012(5) -0.029(6)
C331 0.034(4) 0.022(4) 0.027(4) -0.005(3) 0.002(3) -0.017(4)
C332 0.041(5) 0.033(5) 0.033(4) -0.004(4) 0.002(4) -0.021(4)
C333 0.033(4) 0.040(5) 0.059(5) -0.012(4) 0.003(4) -0.016(4)
C334 0.053(5) 0.036(5) 0.041(5) -0.013(4) 0.013(4) -0.030(5)
C335 0.052(5) 0.030(5) 0.032(4) -0.005(4) -0.002(4) -0.025(4)
C336 0.034(4) 0.025(4) 0.029(4) -0.003(3) -0.001(3) -0.017(4)
B1 0.052(7) 0.049(8) 0.052(7) 0.001(6) -0.020(5) -0.013(6)
F1 0.239(8) 0.171(8) 0.086(5) -0.016(5) -0.007(5) -0.139(7)
F2 0.083(5) 0.100(6) 0.263(9) -0.031(6) -0.015(5) 0.022(5)
F3 0.110(5) 0.137(6) 0.083(4) 0.007(4) -0.007(3) -0.080(5)
F4 0.085(4) 0.148(6) 0.073(3) -0.021(3) -0.012(3) -0.073(4)
B2 0.098(10) 0.136(14) 0.064(9) -0.026(8) 0.032(7) -0.099(11)
F5 0.105(4) 0.139(6) 0.047(3) 0.008(3) 0.004(3) -0.051(4)
F6 0.184(7) 0.109(6) 0.159(6) -0.045(5) 0.063(5) -0.104(6)
F7 0.116(5) 0.108(6) 0.134(5) -0.003(5) 0.046(4) -0.025(5)
F8 0.188(7) 0.138(7) 0.106(5) 0.022(4) -0.060(5) -0.096(6)
O1W 0.156(7) 0.083(6) 0.084(5) -0.022(4) 0.020(4) -0.029(5)
C1S 0.077(7) 0.127(10) 0.067(6) -0.011(6) -0.009(5) -0.065(7)
Cl1A 0.0989(19) 0.113(2) 0.0777(17) 0.0086(16) -0.0231(14) -0.0671(19)
Cl1B 0.0704(15) 0.0688(18) 0.0723(15) -0.0129(13) -0.0093(12) -0.0358(14)
C2S 0.053(6) 0.117(10) 0.099(7) -0.041(7) 0.004(5) -0.036(6)
Cl2A 0.105(2) 0.174(4) 0.127(2) -0.021(2) -0.028(2) -0.059(3)
Cl2B 0.099(2) 0.106(3) 0.116(2) -0.0278(19) -0.0263(17) -0.0427(19)

loop_
_atom_type_symbol
_atom_type_description
_atom_type_scat_dispersion_real
_atom_type_scat_dispersion_imag
_atom_type_scat_source
C C 0.0033 0.0016 'International Tables Vol C Tables 4.2.6.8 and 6.1.1.4'
H H 0.0000 0.0000 'International Tables Vol C Tables 4.2.6.8 and 6.1.1.4'
B B 0.0013 0.0007 'International Tables Vol C Tables 4.2.6.8 and 6.1.1.4'
O O 0.0106 0.0060 'International Tables Vol C Tables 4.2.6.8 and 6.1.1.4'
F F 0.0171 0.0103 'International Tables Vol C Tables 4.2.6.8 and 6.1.1.4'
P P 0.1023 0.0942 'International Tables Vol C Tables 4.2.6.8 and 6.1.1.4'
Cl Cl 0.1484 0.1585 'International Tables Vol C Tables 4.2.6.8 and 6.1.1.4'
Os Os -1.2165 7.6030 'International Tables Vol C Tables 4.2.6.8 and 6.1.1.4'

loop_
_geom_angle_atom_site_label_1
_geom_angle_atom_site_label_2
_geom_angle_atom_site_label_3
_geom_angle
_geom_angle_site_symmetry_1
_geom_angle_site_symmetry_3
C7 Os1 C1 148.6(2) . .
C7 Os1 C4 73.8(3) . .
C1 Os1 C4 74.9(2) . .
C7 Os1 P1 88.94(16) . .
C1 Os1 P1 90.34(14) . .
C4 Os1 P1 89.69(15) . .
C7 Os1 P2 94.00(16) . .
C1 Os1 P2 89.88(14) . .
C4 Os1 P2 96.18(15) . .
P1 Os1 P2 173.97(6) . .
C7 Os1 Cl1 117.76(19) . .
C1 Os1 Cl1 93.53(16) . .
C4 Os1 Cl1 168.1(2) . .
P1 Os1 Cl1 87.76(5) . .
P2 Os1 Cl1 86.21(5) . .
C111 P1 C131 106.2(3) . .
C111 P1 C121 104.4(3) . .
C131 P1 C121 102.5(3) . .
C111 P1 Os1 115.6(2) . .
C131 P1 Os1 112.73(18) . .
C121 P1 Os1 114.2(2) . .
C221 P2 C231 104.2(3) . .
C221 P2 C211 102.7(3) . .
C231 P2 C211 105.3(3) . .
C221 P2 Os1 113.75(18) . .
C231 P2 Os1 113.43(18) . .
C211 P2 Os1 116.08(19) . .
C331 P3 C2 111.1(3) . .
C331 P3 C321 111.5(3) . .
C2 P3 C321 107.7(3) . .
C331 P3 C311 107.1(3) . .
C2 P3 C311 110.1(3) . .
C321 P3 C311 109.3(3) . .
C8 O2 C9 115.6(6) . .
C2 C1 Os1 120.7(4) . .
C1 C2 C3 111.4(6) . .
C1 C2 P3 126.6(5) . .
C3 C2 P3 121.9(5) . .
C4 C3 C2 114.3(6) . .
C3 C4 C5 125.3(6) . .
C3 C4 Os1 118.6(5) . .
C5 C4 Os1 115.8(5) . .
C6 C5 C4 112.9(6) . .
C5 C6 C7 106.1(6) . .
C5 C6 C8 128.6(6) . .
C7 C6 C8 124.8(6) . .
C6 C7 Os1 131.2(5) . .
O1 C8 O2 123.2(7) . .
O1 C8 C6 124.2(6) . .
O2 C8 C6 112.6(6) . .
C112 C111 C116 116.8(6) . .
C112 C111 P1 124.4(5) . .
C116 C111 P1 118.8(5) . .
C113 C112 C111 121.1(7) . .
C114 C113 C112 120.4(7) . .
C113 C114 C115 120.2(7) . .
C116 C115 C114 119.7(7) . .
C115 C116 C111 121.7(6) . .
C126 C121 C122 119.4(6) . .
C126 C121 P1 121.5(4) . .
C122 C121 P1 119.1(5) . .
C123 C122 C121 119.0(7) . .
C124 C123 C122 120.7(6) . .
C123 C124 C125 120.5(7) . .
C126 C125 C124 119.3(7) . .
C125 C126 C121 121.1(6) . .
C136 C131 C132 118.3(6) . .
C136 C131 P1 120.5(6) . .
C132 C131 P1 120.7(6) . .
C131 C132 C133 121.5(8) . .
C134 C133 C132 118.7(8) . .
C133 C134 C135 121.3(8) . .
C134 C135 C136 119.6(8) . .
C131 C136 C135 120.6(8) . .
C216 C211 C212 117.5(5) . .
C216 C211 P2 121.2(5) . .
C212 C211 P2 121.3(5) . .
C213 C212 C211 120.8(6) . .
C214 C213 C212 120.0(6) . .
C215 C214 C213 119.6(6) . .
C214 C215 C216 120.0(6) . .
C211 C216 C215 122.1(6) . .
C222 C221 C226 118.6(6) . .
C222 C221 P2 119.9(4) . .
C226 C221 P2 121.0(5) . .
C223 C222 C221 121.5(6) . .
C222 C223 C224 119.8(6) . .
C225 C224 C223 118.9(7) . .
C224 C225 C226 121.6(6) . .
C225 C226 C221 119.6(6) . .
C232 C231 C236 118.6(6) . .
C232 C231 P2 119.3(4) . .
C236 C231 P2 122.0(5) . .
C233 C232 C231 120.6(6) . .
C232 C233 C234 121.3(6) . .
C235 C234 C233 118.5(6) . .
C234 C235 C236 120.8(6) . .
C235 C236 C231 120.1(5) . .
C312 C311 C317 120.6(5) . .
C312 C311 P3 119.3(5) . .
C317 C311 P3 120.1(5) . .
C311 C312 C313 119.5(6) . .
C314 C313 C312 119.0(7) . .
C313 C314 C315 121.3(6) . .
C317 C315 C314 119.1(6) . .
C321 C316 C325 119.1(6) . .
C315 C317 C311 120.4(7) . .
C316 C321 C322 119.5(6) . .
C316 C321 P3 121.0(5) . .
C322 C321 P3 119.3(5) . .
C323 C322 C321 120.2(6) . .
C322 C323 C324 121.3(7) . .
C323 C324 C325 119.1(7) . .
C324 C325 C316 120.6(7) . .
C332 C331 C336 119.1(5) . .
C332 C331 P3 124.4(5) . .
C336 C331 P3 116.5(5) . .
C331 C332 C333 120.6(6) . .
C334 C333 C332 119.6(6) . .
C335 C334 C333 120.5(6) . .
C334 C335 C336 120.9(6) . .
C335 C336 C331 119.3(6) . .
F2 B1 F3 111.7(10) . .
F2 B1 F4 108.0(9) . .
F3 B1 F4 114.4(7) . .
F2 B1 F1 111.4(8) . .
F3 B1 F1 107.9(9) . .
F4 B1 F1 103.3(8) . .
F6 B2 F8 113.9(13) . .
F6 B2 F5 113.6(10) . .
F8 B2 F5 111.0(7) . .
F6 B2 F7 107.5(8) . .
F8 B2 F7 107.0(10) . .
F5 B2 F7 102.9(11) . .
Cl1A C1S Cl1B 113.3(4) . .
Cl2A C2S Cl2B 105.7(4) . .

loop_
_geom_bond_atom_site_label_1
_geom_bond_atom_site_label_2
_geom_bond_distance
_geom_bond_site_symmetry_2
Os1 C7 1.777(6) .
Os1 C1 2.015(6) .
Os1 C4 2.089(6) .
Os1 P1 2.4053(15) .
Os1 P2 2.4134(15) .
Os1 Cl1 2.4302(14) .
P1 C111 1.810(7) .
P1 C131 1.826(6) .
P1 C121 1.829(6) .
P2 C221 1.818(6) .
P2 C231 1.826(6) .
P2 C211 1.829(6) .
P3 C331 1.772(6) .
P3 C2 1.779(7) .
P3 C321 1.806(6) .
P3 C311 1.816(5) .
O1 C8 1.195(8) .
O2 C8 1.350(7) .
O2 C9 1.457(8) .
C1 C2 1.401(7) .
C2 C3 1.427(8) .
C3 C4 1.349(9) .
C4 C5 1.421(8) .
C5 C6 1.382(9) .
C6 C7 1.439(7) .
C6 C8 1.455(9) .
C111 C112 1.393(8) .
C111 C116 1.399(8) .
C112 C113 1.385(9) .
C113 C114 1.356(9) .
C114 C115 1.380(8) .
C115 C116 1.371(9) .
C121 C126 1.375(8) .
C121 C122 1.407(7) .
C122 C123 1.388(9) .
C123 C124 1.356(9) .
C124 C125 1.394(8) .
C125 C126 1.372(8) .
C131 C136 1.360(9) .
C131 C132 1.391(9) .
C132 C133 1.398(8) .
C133 C134 1.351(11) .
C134 C135 1.368(11) .
C135 C136 1.405(8) .
C211 C216 1.372(8) .
C211 C212 1.390(8) .
C212 C213 1.389(7) .
C213 C214 1.371(9) .
C214 C215 1.369(9) .
C215 C216 1.373(7) .
C221 C222 1.380(8) .
C221 C226 1.393(7) .
C222 C223 1.369(8) .
C223 C224 1.399(8) .
C224 C225 1.359(9) .
C225 C226 1.386(8) .
C231 C232 1.376(7) .
C231 C236 1.396(7) .
C232 C233 1.376(8) .
C233 C234 1.379(8) .
C234 C235 1.375(8) .
C235 C236 1.386(8) .
C311 C312 1.365(8) .
C311 C317 1.368(8) .
C312 C313 1.389(7) .
C313 C314 1.367(8) .
C314 C315 1.370(9) .
C315 C317 1.367(7) .
C316 C321 1.374(8) .
C316 C325 1.394(8) .
C321 C322 1.396(7) .
C322 C323 1.350(8) .
C323 C324 1.369(10) .
C324 C325 1.376(9) .
C331 C332 1.373(8) .
C331 C336 1.407(7) .
C332 C333 1.392(8) .
C333 C334 1.375(8) .
C334 C335 1.356(8) .
C335 C336 1.382(8) .
B1 F2 1.278(11) .
B1 F3 1.311(10) .
B1 F4 1.366(9) .
B1 F1 1.478(11) .
B2 F6 1.253(12) .
B2 F8 1.337(11) .
B2 F5 1.373(11) .
B2 F7 1.441(15) .
C1S Cl1A 1.725(8) .
C1S Cl1B 1.754(7) .
C2S Cl2A 1.812(8) .
C2S Cl2B 1.826(8) .

loop_
_geom_hbond_atom_site_label_D
_geom_hbond_atom_site_label_H
_geom_hbond_atom_site_label_A
_geom_hbond_distance_DH
_geom_hbond_distance_HA
_geom_hbond_distance_DA
_geom_hbond_angle_DHA
_geom_hbond_site_symmetry_A
O1W H1WA F1 0.85 1.64 2.487(8) 178.2 .
O1W H1WB F5 0.85 1.80 2.589(7) 152.9 .
O1W H1WC O1 0.85 1.90 2.700(8) 155.6 .
